data_1545177
loop_
_publ_author_name
'Orue, Ane'
'Uria, Uxue'
'Roca-L\'opez, David'
'Delso, Ignacio'
'Reyes, Efra\'im'
'Carrillo, Luisa'
'Merino, Pedro'
'Vicario, Jose L.'

_publ_section_title
;
 Racemic hemiacetals as oxygen-centered pronucleophiles triggering cascade
 1,4-addition/Michael reaction through dynamic kinetic resolution under
 iminium catalysis. Development and mechanistic insights.
;
_journal_issue 4
_journal_name_full 'Chemical science'
_journal_page_first 2904
_journal_page_last 2913
_journal_paper_doi 10.1039/c7sc00009j
_journal_volume 8
_journal_year 2017
_chemical_absolute_configuration 2S,3S,3aS,7aR
_chemical_compound_source 'synthesis as described'
_chemical_formula_moiety 'C18 H22 O6'
_chemical_formula_sum 'C18 H22 O6'
_chemical_formula_weight 334.37
_chemical_name_systematic
(2S,3S,3aS,7aR)-3-(1,3-dioxolan-2-yl)-2-phenyltetrahydro-4H,6H-spiro[furo[2,3-b]pyran-5,2'-[1,3]dioxolane]
_space_group_crystal_system orthorhombic
_space_group_IT_number 19
_space_group_name_Hall 'P 2ac 2ab'
_space_group_name_H-M_alt 'P 21 21 21'
_symmetry_cell_setting orthorhombic
_symmetry_Int_Tables_number 19
_symmetry_space_group_name_Hall 'P 2ac 2ab'
_symmetry_space_group_name_H-M 'P 21 21 21'
_atom_sites_solution_hydrogens geom
_atom_sites_solution_primary direct
_audit_creation_date 2016-07-26T17:03:33-00:00
_audit_creation_method 'WinGX routine CIF_UPDATE'
_audit_update_record
;
2017-01-02 deposited with the CCDC.
2017-01-30 downloaded from the CCDC.
;
_cell_angle_alpha 90
_cell_angle_beta 90
_cell_angle_gamma 90
_cell_formula_units_Z 4
_cell_length_a 8.96150(9)
_cell_length_b 10.02283(10)
_cell_length_c 17.71277(19)
_cell_measurement_reflns_used 19155
_cell_measurement_temperature 100.01(10)
_cell_measurement_theta_max 76.309
_cell_measurement_theta_min 4.975
_cell_volume 1590.95(3)
_computing_cell_refinement
;
        CrysAlisPro, Agilent Technologies,
        Version 1.171.36.24 (release 03-12-2012 CrysAlis171 .NET)
        (compiled Dec  3 2012,18:21:49)
;
_computing_data_collection
;
        CrysAlisPro, Agilent Technologies,
        Version 1.171.36.24 (release 03-12-2012 CrysAlis171 .NET)
        (compiled Dec  3 2012,18:21:49)
;
_computing_data_reduction
;
        CrysAlisPro, Agilent Technologies,
        Version 1.171.36.24 (release 03-12-2012 CrysAlis171 .NET)
        (compiled Dec  3 2012,18:21:49)
;
_computing_molecular_graphics 'Olex2 (Dolomanov et al., 2009)'
_computing_publication_material 'Olex2 (Dolomanov et al., 2009)'
_computing_structure_refinement 'olex2.refine (Bourhis et al., 2015)'
_computing_structure_solution 'ShelXS (Sheldrick, 2008)'
_diffrn_ambient_temperature 100.15
_diffrn_detector_area_resol_mean 5.2012
_diffrn_measured_fraction_theta_full 0.9994
_diffrn_measured_fraction_theta_max 0.9994
_diffrn_measurement_details
;
#__ type_ start__ end____ width___ exp.time_
  1 omega  -67.00   -6.00   1.0000    1.0000
omega____ theta____ kappa____ phi______ frames
    -      -40.8256  125.0000 -180.0000 61

#__ type_ start__ end____ width___ exp.time_
  2 omega  -64.00   28.00   1.0000    1.0000
omega____ theta____ kappa____ phi______ frames
    -      -40.8256   57.0000  150.0000 92

#__ type_ start__ end____ width___ exp.time_
  3 omega  -42.00   -6.00   1.0000    4.0000
omega____ theta____ kappa____ phi______ frames
    -      -83.0000   30.0000  -30.0000 36

#__ type_ start__ end____ width___ exp.time_
  4 omega  -67.00  -23.00   1.0000    4.0000
omega____ theta____ kappa____ phi______ frames
    -      -83.0000   30.0000   30.0000 44

#__ type_ start__ end____ width___ exp.time_
  5 omega   44.00  109.00   1.0000    4.0000
omega____ theta____ kappa____ phi______ frames
    -      113.0000  -94.0000  -90.0000 65

#__ type_ start__ end____ width___ exp.time_
  6 omega   36.00   68.00   1.0000    4.0000
omega____ theta____ kappa____ phi______ frames
    -      113.0000  -30.0000  -30.0000 32

#__ type_ start__ end____ width___ exp.time_
  7 omega  101.00  146.00   1.0000    4.0000
omega____ theta____ kappa____ phi______ frames
    -      113.0000   61.0000  -30.0000 45

#__ type_ start__ end____ width___ exp.time_
  8 omega   35.00   61.00   1.0000    4.0000
omega____ theta____ kappa____ phi______ frames
    -      113.0000  -30.0000    0.0000 26

#__ type_ start__ end____ width___ exp.time_
  9 omega   38.00   69.00   1.0000    4.0000
omega____ theta____ kappa____ phi______ frames
    -      113.0000  -30.0000  -60.0000 31

#__ type_ start__ end____ width___ exp.time_
 10 omega   43.00   68.00   1.0000    4.0000
omega____ theta____ kappa____ phi______ frames
    -      113.0000  -45.0000  150.0000 25

#__ type_ start__ end____ width___ exp.time_
 11 omega  101.00  149.00   1.0000    4.0000
omega____ theta____ kappa____ phi______ frames
    -      113.0000   45.0000  -90.0000 48

#__ type_ start__ end____ width___ exp.time_
 12 omega   86.00  122.00   1.0000    4.0000
omega____ theta____ kappa____ phi______ frames
    -      113.0000   61.0000    0.0000 36

#__ type_ start__ end____ width___ exp.time_
 13 omega   37.00   62.00   1.0000    4.0000
omega____ theta____ kappa____ phi______ frames
    -      113.0000  -30.0000  120.0000 25

#__ type_ start__ end____ width___ exp.time_
 14 omega   58.00  145.00   1.0000    4.0000
omega____ theta____ kappa____ phi______ frames
    -      113.0000  -77.0000   30.0000 87

#__ type_ start__ end____ width___ exp.time_
 15 omega -110.00  -11.00   1.0000    1.0000
omega____ theta____ kappa____ phi______ frames
    -      -40.8256  -57.0000    0.0000 99

#__ type_ start__ end____ width___ exp.time_
 16 omega -146.00  -95.00   1.0000    4.0000
omega____ theta____ kappa____ phi______ frames
    -      -83.0000  178.0000  120.0000 51

#__ type_ start__ end____ width___ exp.time_
 17 omega  -51.00   -9.00   1.0000    4.0000
omega____ theta____ kappa____ phi______ frames
    -      -83.0000   30.0000  -60.0000 42

#__ type_ start__ end____ width___ exp.time_
 18 omega   42.00   68.00   1.0000    4.0000
omega____ theta____ kappa____ phi______ frames
    -      113.0000  -30.0000   90.0000 26

#__ type_ start__ end____ width___ exp.time_
 19 omega   87.00  156.00   1.0000    4.0000
omega____ theta____ kappa____ phi______ frames
    -      113.0000   45.0000  120.0000 69

#__ type_ start__ end____ width___ exp.time_
 20 omega   51.00   78.00   1.0000    4.0000
omega____ theta____ kappa____ phi______ frames
    -      113.0000 -111.0000   60.0000 27

#__ type_ start__ end____ width___ exp.time_
 21 omega   47.00  108.00   1.0000    4.0000
omega____ theta____ kappa____ phi______ frames
    -      113.0000  -94.0000  -30.0000 61

#__ type_ start__ end____ width___ exp.time_
 22 omega   37.00   64.00   1.0000    4.0000
omega____ theta____ kappa____ phi______ frames
    -      113.0000  -30.0000  -90.0000 27

#__ type_ start__ end____ width___ exp.time_
 23 omega   58.00   98.00   1.0000    4.0000
omega____ theta____ kappa____ phi______ frames
    -      113.0000  -94.0000 -150.0000 40

#__ type_ start__ end____ width___ exp.time_
 24 omega  111.00  155.00   1.0000    4.0000
omega____ theta____ kappa____ phi______ frames
    -      113.0000   45.0000 -150.0000 44

#__ type_ start__ end____ width___ exp.time_
 25 omega   39.00   65.00   1.0000    4.0000
omega____ theta____ kappa____ phi______ frames
    -      113.0000  -30.0000 -120.0000 26

#__ type_ start__ end____ width___ exp.time_
 26 omega   69.00  110.00   1.0000    4.0000
omega____ theta____ kappa____ phi______ frames
    -      113.0000 -111.0000 -180.0000 41

#__ type_ start__ end____ width___ exp.time_
 27 omega   43.00   77.00   1.0000    4.0000
omega____ theta____ kappa____ phi______ frames
    -      113.0000  -45.0000 -180.0000 34

#__ type_ start__ end____ width___ exp.time_
 28 omega   83.00  116.00   1.0000    4.0000
omega____ theta____ kappa____ phi______ frames
    -      113.0000 -111.0000   60.0000 33

#__ type_ start__ end____ width___ exp.time_
 29 omega   59.00   85.00   1.0000    4.0000
omega____ theta____ kappa____ phi______ frames
    -      113.0000 -111.0000  -60.0000 26

#__ type_ start__ end____ width___ exp.time_
 30 omega   91.00  116.00   1.0000    4.0000
omega____ theta____ kappa____ phi______ frames
    -      113.0000 -111.0000  -60.0000 25

#__ type_ start__ end____ width___ exp.time_
 31 omega  112.00  138.00   1.0000    4.0000
omega____ theta____ kappa____ phi______ frames
    -      113.0000   45.0000 -180.0000 26

#__ type_ start__ end____ width___ exp.time_
 32 omega   96.00  150.00   1.0000    4.0000
omega____ theta____ kappa____ phi______ frames
    -      113.0000  111.0000 -150.0000 54

#__ type_ start__ end____ width___ exp.time_
 33 omega -115.00  -11.00   1.0000    1.0000
omega____ theta____ kappa____ phi______ frames
    -      -40.8256  -57.0000   90.0000 104

#__ type_ start__ end____ width___ exp.time_
 34 omega -115.00  -11.00   1.0000    1.0000
omega____ theta____ kappa____ phi______ frames
    -      -40.8256  -57.0000  -90.0000 104

#__ type_ start__ end____ width___ exp.time_
 35 omega -115.00  -11.00   1.0000    1.0000
omega____ theta____ kappa____ phi______ frames
    -      -40.8256  -57.0000 -180.0000 104

#__ type_ start__ end____ width___ exp.time_
 36 omega    2.00   98.00   1.0000    1.0000
omega____ theta____ kappa____ phi______ frames
    -       40.8256 -125.0000   60.0000 96

#__ type_ start__ end____ width___ exp.time_
 37 omega -162.00  -49.00   1.0000    4.0000
omega____ theta____ kappa____ phi______ frames
    -      -83.0000  -77.0000  150.0000 113

#__ type_ start__ end____ width___ exp.time_
 38 omega -162.00  -49.00   1.0000    4.0000
omega____ theta____ kappa____ phi______ frames
    -      -83.0000  -77.0000  -30.0000 113

#__ type_ start__ end____ width___ exp.time_
 39 omega -162.00  -49.00   1.0000    4.0000
omega____ theta____ kappa____ phi______ frames
    -      -83.0000  -77.0000   90.0000 113

#__ type_ start__ end____ width___ exp.time_
 40 omega -162.00  -49.00   1.0000    4.0000
omega____ theta____ kappa____ phi______ frames
    -      -83.0000  -77.0000  -90.0000 113

#__ type_ start__ end____ width___ exp.time_
 41 omega -162.00  -49.00   1.0000    4.0000
omega____ theta____ kappa____ phi______ frames
    -      -83.0000  -77.0000   30.0000 113

#__ type_ start__ end____ width___ exp.time_
 42 omega -162.00  -49.00   1.0000    4.0000
omega____ theta____ kappa____ phi______ frames
    -      -83.0000  -77.0000 -150.0000 113

#__ type_ start__ end____ width___ exp.time_
 43 omega   83.00  158.00   1.0000    4.0000
omega____ theta____ kappa____ phi______ frames
    -      113.0000   61.0000  150.0000 75

#__ type_ start__ end____ width___ exp.time_
 44 omega   83.00  158.00   1.0000    4.0000
omega____ theta____ kappa____ phi______ frames
    -      113.0000   61.0000  -60.0000 75

#__ type_ start__ end____ width___ exp.time_
 45 omega   35.00   69.00   1.0000    4.0000
omega____ theta____ kappa____ phi______ frames
    -      113.0000  -30.0000 -120.0000 34

#__ type_ start__ end____ width___ exp.time_
 46 omega   29.00  109.00   1.0000    4.0000
omega____ theta____ kappa____ phi______ frames
    -      113.0000  -94.0000 -180.0000 80

#__ type_ start__ end____ width___ exp.time_
 47 omega   35.00   69.00   1.0000    4.0000
omega____ theta____ kappa____ phi______ frames
    -      113.0000  -30.0000   60.0000 34

#__ type_ start__ end____ width___ exp.time_
 48 omega   82.00  158.00   1.0000    4.0000
omega____ theta____ kappa____ phi______ frames
    -      113.0000   30.0000   60.0000 76

#__ type_ start__ end____ width___ exp.time_
 49 omega   35.00   69.00   1.0000    4.0000
omega____ theta____ kappa____ phi______ frames
    -      113.0000  -30.0000  150.0000 34

#__ type_ start__ end____ width___ exp.time_
 50 omega   38.00   77.00   1.0000    4.0000
omega____ theta____ kappa____ phi______ frames
    -      113.0000  -45.0000  -60.0000 39

#__ type_ start__ end____ width___ exp.time_
 51 omega   35.00   69.00   1.0000    4.0000
omega____ theta____ kappa____ phi______ frames
    -      113.0000  -30.0000   30.0000 34

#__ type_ start__ end____ width___ exp.time_
 52 omega   79.00  158.00   1.0000    4.0000
omega____ theta____ kappa____ phi______ frames
    -      113.0000   77.0000   60.0000 79

#__ type_ start__ end____ width___ exp.time_
 53 omega   35.00   69.00   1.0000    4.0000
omega____ theta____ kappa____ phi______ frames
    -      113.0000  -30.0000 -150.0000 34

#__ type_ start__ end____ width___ exp.time_
 54 omega   29.00   74.00   1.0000    4.0000
omega____ theta____ kappa____ phi______ frames
    -      113.0000  -94.0000  -30.0000 45

#__ type_ start__ end____ width___ exp.time_
 55 omega   82.00  158.00   1.0000    4.0000
omega____ theta____ kappa____ phi______ frames
    -      113.0000   30.0000 -120.0000 76

;
_diffrn_measurement_device_type 'SuperNova, Single source at offset), Atlas'
_diffrn_measurement_method '\w scans'
_diffrn_orient_matrix_UB_11 -0.0528922
_diffrn_orient_matrix_UB_12 -0.0498642
_diffrn_orient_matrix_UB_13 0.0778268
_diffrn_orient_matrix_UB_21 -0.1427712
_diffrn_orient_matrix_UB_22 0.0845443
_diffrn_orient_matrix_UB_23 -0.0075441
_diffrn_orient_matrix_UB_31 -0.0797732
_diffrn_orient_matrix_UB_32 -0.1182652
_diffrn_orient_matrix_UB_33 -0.0381326
_diffrn_radiation_monochromator mirror
_diffrn_radiation_type 'Cu K\a'
_diffrn_radiation_wavelength 1.54184
_diffrn_reflns_av_R_equivalents 0.0406
_diffrn_reflns_av_unetI/netI 0.053
_diffrn_reflns_limit_h_max 11
_diffrn_reflns_limit_h_min -11
_diffrn_reflns_limit_k_max 12
_diffrn_reflns_limit_k_min -12
_diffrn_reflns_limit_l_max 22
_diffrn_reflns_limit_l_min -22
_diffrn_reflns_number 31492
_diffrn_reflns_theta_full 72.4372
_diffrn_reflns_theta_max 72.44
_diffrn_reflns_theta_min 4.99
_exptl_absorpt_coefficient_mu 0.869
_exptl_absorpt_correction_T_max 0.962
_exptl_absorpt_correction_T_min 0.867
_exptl_absorpt_correction_type analytical
_exptl_absorpt_process_details
;
        CrysAlisPro, Agilent Technologies,
        Version 1.171.36.24 (release 03-12-2012 CrysAlis171 .NET)
        (compiled Dec  3 2012,18:21:49)
Analytical numeric absorption correction using a multifaceted crystal
                        model based on expressions derived by R.C. Clark & J.S.
        (Clark, R. C. & Reid, J. S. (1995). Acta Cryst. A51, 887-897)
;
_exptl_crystal_colour colourless
_exptl_crystal_density_diffrn 1.3959
_exptl_crystal_description needle
_exptl_crystal_F_000 714.5655
_exptl_crystal_size_max 0.2389
_exptl_crystal_size_mid 0.1392
_exptl_crystal_size_min 0.053
_refine_diff_density_max 0.157
_refine_diff_density_min -0.1855
_refine_diff_density_rms 0.0345
_refine_ls_abs_structure_details 'Flack, H. D. (1983). Acta Cryst. A39, 876-881.'
_refine_ls_abs_structure_Flack 0.06(11)
_refine_ls_goodness_of_fit_ref 1.0626
_refine_ls_hydrogen_treatment mixed
_refine_ls_matrix_type full
_refine_ls_number_constraints 38
_refine_ls_number_parameters 216
_refine_ls_number_reflns 3160
_refine_ls_number_restraints 0
_refine_ls_restrained_S_all 1.0626
_refine_ls_R_factor_all 0.0255
_refine_ls_R_factor_gt 0.0246
_refine_ls_shift/su_max 0.0002
_refine_ls_shift/su_mean 0.0001
_refine_ls_structure_factor_coef Fsqd
_refine_ls_weighting_details 'w=1/[\s^2^(Fo^2^)+(0.0358P)^2^+0.2451P] where P=(Fo^2^+2Fc^2^)/3'
_refine_ls_weighting_scheme calc
_refine_ls_wR_factor_gt 0.0631
_refine_ls_wR_factor_ref 0.0638
_reflns_number_gt 3078
_reflns_number_total 3160
_reflns_threshold_expression I>=2u(I)
_cod_data_source_file c7sc00009j2.cif
_cod_data_source_block a20150171_diacetal2
_cod_depositor_comments
;Adding full bibliography for 1545175--1545177.cif.

 Adding full bibliography for 1545175--1545177.cif.
;
_cod_original_sg_symbol_Hall ' P 2ac 2ab'
_cod_database_code 1545177

loop_
_symmetry_equiv_pos_as_xyz
'x, y, z'
'-x+1/2, -y, z+1/2'
'x+1/2, -y+1/2, -z'
'-x, y+1/2, -z+1/2'

loop_
_atom_site_label
_atom_site_type_symbol
_atom_site_fract_x
_atom_site_fract_y
_atom_site_fract_z
_atom_site_U_iso_or_equiv
_atom_site_adp_type
_atom_site_occupancy
O1 O -0.50877(10) -0.67508(8) -0.20842(5) 0.02256(18) Uani 1
O4 O -0.56698(9) -0.74653(8) -0.32613(4) 0.02022(18) Uani 1
O12 O -1.04148(9) -0.89282(8) -0.29398(4) 0.01972(18) Uani 1
O15 O -1.07564(10) -0.55423(9) -0.39832(5) 0.02297(19) Uani 1
O8 O -0.79853(9) -0.91918(8) -0.25884(5) 0.01885(17) Uani 1
O16 O -0.95047(10) -0.65309(8) -0.49449(4) 0.02027(17) Uani 1
C20 C -0.94026(14) -1.07502(11) -0.40417(6) 0.0204(2) Uani 1
H20 H -0.89833(14) -1.08260(11) -0.35510(6) 0.0245(3) Uiso 1
C5 C -0.67393(14) -0.86534(12) -0.21886(7) 0.0204(2) Uani 1
H5a H -0.70092(14) -0.85307(12) -0.16511(7) 0.0244(3) Uiso 1
H5b H -0.58946(14) -0.92885(12) -0.22135(7) 0.0244(3) Uiso 1
C17 C -1.01237(12) -0.95759(11) -0.42536(6) 0.0168(2) Uani 1
C11 C -0.90629(12) -0.73580(11) -0.36913(6) 0.0154(2) Uani 1
H11 H -0.80978(12) -0.77724(11) -0.38503(6) 0.0184(3) Uiso 1
C13 C -0.93815(13) -0.61553(11) -0.41798(6) 0.0174(2) Uani 1
H13 H -0.85541(13) -0.54933(11) -0.41230(6) 0.0209(3) Uiso 1
C21 C -1.07097(13) -0.94774(12) -0.49801(7) 0.0216(2) Uani 1
H21 H -1.12054(13) -0.86835(12) -0.51316(7) 0.0260(3) Uiso 1
C9 C -0.89888(12) -0.69988(11) -0.28456(6) 0.0160(2) Uani 1
H9 H -0.98516(12) -0.64048(11) -0.27222(6) 0.0192(3) Uiso 1
C22 C -0.92935(15) -1.18115(12) -0.45448(7) 0.0230(2) Uani 1
H22 H -0.88155(15) -1.26134(12) -0.43923(7) 0.0277(3) Uiso 1
C1BA C -0.75630(12) -0.63531(11) -0.25444(6) 0.0170(2) Uani 1
H1Ba H -0.73017(12) -0.55817(11) -0.28675(6) 0.0204(3) Uiso 1
H1Bb H -0.77495(12) -0.60142(11) -0.20280(6) 0.0204(3) Uiso 1
C24 C -0.98785(14) -1.17071(12) -0.52685(7) 0.0223(2) Uani 1
H24 H -0.98027(14) -1.24326(12) -0.56115(7) 0.0268(3) Uiso 1
C10 C -0.92773(13) -0.83637(11) -0.25047(7) 0.0180(2) Uani 1
H10 H -0.95799(13) -0.82899(11) -0.19629(7) 0.0216(3) Uiso 1
C2 C -0.62597(12) -0.73110(11) -0.25245(6) 0.0174(2) Uani 1
C14 C -1.03112(12) -0.84234(11) -0.37079(6) 0.0172(2) Uani 1
H14 H -1.12715(12) -0.79636(11) -0.38304(6) 0.0206(3) Uiso 1
C3 C -0.37152(13) -0.72513(13) -0.23921(8) 0.0249(3) Uani 1
H3a H -0.29408(13) -0.65469(13) -0.23960(8) 0.0299(3) Uiso 1
H3b H -0.33459(13) -0.80174(13) -0.20928(8) 0.0299(3) Uiso 1
C18 C -1.14375(15) -0.50894(14) -0.46709(7) 0.0262(3) Uani 1
H18a H -1.24029(15) -0.55446(14) -0.47573(7) 0.0314(3) Uiso 1
H18b H -1.16076(15) -0.41138(14) -0.46572(7) 0.0314(3) Uiso 1
C23 C -1.05742(14) -1.05327(13) -0.54848(7) 0.0237(2) Uani 1
H23 H -1.09614(14) -1.04481(13) -0.59817(7) 0.0285(3) Uiso 1
C7 C -0.40967(14) -0.76817(17) -0.31907(8) 0.0330(3) Uani 1
H7a H -0.38499(14) -0.86345(17) -0.32688(8) 0.0395(4) Uiso 1
H7b H -0.35409(14) -0.71406(17) -0.35643(8) 0.0395(4) Uiso 1
C19 C -1.03183(14) -0.54537(12) -0.52802(7) 0.0240(3) Uani 1
H19a H -0.96533(14) -0.46926(12) -0.53973(7) 0.0288(3) Uiso 1
H19b H -1.08275(14) -0.57430(12) -0.57484(7) 0.0288(3) Uiso 1

loop_
_atom_site_aniso_label
_atom_site_aniso_U_11
_atom_site_aniso_U_22
_atom_site_aniso_U_33
_atom_site_aniso_U_23
_atom_site_aniso_U_13
_atom_site_aniso_U_12
O1 0.0174(4) 0.0250(4) 0.0253(4) -0.0034(3) -0.0044(3) -0.0017(3)
O4 0.0132(4) 0.0285(4) 0.0190(4) -0.0007(3) 0.0017(3) 0.0025(3)
O12 0.0181(4) 0.0224(4) 0.0187(4) -0.0009(3) 0.0044(3) -0.0060(3)
O15 0.0230(4) 0.0261(4) 0.0197(4) -0.0012(3) -0.0021(3) 0.0110(4)
O8 0.0193(4) 0.0163(4) 0.0210(4) 0.0005(3) -0.0009(3) -0.0008(3)
O16 0.0259(4) 0.0187(4) 0.0162(4) -0.0005(3) 0.0008(3) 0.0018(3)
C20 0.0230(5) 0.0203(5) 0.0179(5) 0.0024(4) 0.0022(5) -0.0005(5)
C5 0.0206(5) 0.0202(5) 0.0203(5) 0.0011(4) -0.0035(4) 0.0005(5)
C17 0.0121(5) 0.0175(5) 0.0207(5) -0.0008(4) 0.0024(4) -0.0033(4)
C11 0.0123(5) 0.0160(5) 0.0177(5) -0.0021(4) 0.0015(4) 0.0003(4)
C13 0.0171(5) 0.0165(5) 0.0188(5) -0.0027(4) 0.0000(4) 0.0001(4)
C21 0.0182(5) 0.0203(5) 0.0264(6) -0.0017(5) -0.0049(5) 0.0013(5)
C9 0.0138(5) 0.0160(5) 0.0182(5) -0.0012(4) 0.0027(4) 0.0000(4)
C22 0.0295(6) 0.0154(5) 0.0242(6) 0.0028(4) 0.0054(5) 0.0001(5)
C1BA 0.0169(5) 0.0152(5) 0.0188(5) -0.0020(4) 0.0007(4) -0.0007(4)
C24 0.0252(6) 0.0185(5) 0.0233(6) -0.0028(4) 0.0056(5) -0.0041(5)
C10 0.0166(5) 0.0192(5) 0.0182(5) -0.0021(4) 0.0034(4) -0.0018(4)
C2 0.0169(5) 0.0194(5) 0.0158(5) -0.0016(4) -0.0016(4) -0.0004(4)
C14 0.0134(5) 0.0187(5) 0.0195(5) 0.0000(4) 0.0017(4) -0.0008(4)
C3 0.0152(5) 0.0226(6) 0.0369(7) 0.0023(5) -0.0039(5) -0.0002(5)
C18 0.0251(6) 0.0284(6) 0.0250(6) 0.0028(5) -0.0050(5) 0.0055(5)
C23 0.0235(6) 0.0252(6) 0.0224(5) -0.0029(5) -0.0036(5) -0.0026(5)
C7 0.0140(6) 0.0510(9) 0.0339(7) -0.0056(7) 0.0004(5) 0.0075(6)
C19 0.0300(7) 0.0212(5) 0.0209(5) 0.0012(5) -0.0047(5) 0.0031(5)

loop_
_atom_type_symbol
_atom_type_scat_dispersion_real
_atom_type_scat_dispersion_imag
_atom_type_scat_source
H 0 0 'International Tables Volume C Table 6.1.1.4 (pp. 500-502)'
C 0.0192 0.00962 'International Tables Volume C Table 6.1.1.4 (pp. 500-502)'
O 0.05239 0.03377 'International Tables Volume C Table 6.1.1.4 (pp. 500-502)'

loop_
_exptl_crystal_face_index_h
_exptl_crystal_face_index_k
_exptl_crystal_face_index_l
_exptl_crystal_face_perp_dist
0 -5 6 0.035
5 2 1 0.0974
1 5 6 0.0656
-4 3 6 0.0814
-5 -3 -1 0.1129
1 -5 -7 0.0332
0 1 -1 0.0147
-3 -1 -10 0.0774

loop_
_geom_angle_atom_site_label_1
_geom_angle_atom_site_label_2
_geom_angle_atom_site_label_3
_geom_angle
C3 O1 C2 106.62(9)
C7 O4 C2 107.67(9)
C14 O12 C10 109.18(8)
C18 O15 C13 107.31(9)
C10 O8 C5 111.21(8)
C19 O16 C13 103.72(8)
C22 C20 C17 120.37(11)
C2 C5 O8 111.01(9)
C21 C17 C20 118.89(10)
C14 C17 C20 121.54(10)
C14 C17 C21 119.55(10)
C9 C11 C13 112.22(9)
C14 C11 C13 113.78(9)
C14 C11 C9 102.17(8)
O16 C13 O15 106.44(9)
C11 C13 O15 111.63(9)
C11 C13 O16 110.61(9)
C23 C21 C17 120.47(11)
C1BA C9 C11 118.29(9)
C10 C9 C11 99.71(9)
C10 C9 C1BA 112.66(9)
C24 C22 C20 120.48(11)
C2 C1BA C9 112.64(9)
C23 C24 C22 119.26(11)
O8 C10 O12 107.34(9)
C9 C10 O12 105.65(9)
C9 C10 O8 110.09(9)
O4 C2 O1 105.81(9)
C5 C2 O1 109.91(9)
C5 C2 O4 111.50(9)
C1BA C2 O1 109.40(9)
C1BA C2 O4 109.63(9)
C1BA C2 C5 110.47(9)
C17 C14 O12 109.79(9)
C11 C14 O12 105.57(8)
C11 C14 C17 117.27(9)
C7 C3 O1 105.09(9)
C19 C18 O15 104.25(10)
C24 C23 C21 120.51(11)
C3 C7 O4 105.07(10)
C18 C19 O16 102.88(9)

loop_
_geom_bond_atom_site_label_1
_geom_bond_atom_site_label_2
_geom_bond_distance
O1 C2 1.4236(14)
O1 C3 1.4359(15)
O4 C2 1.4165(13)
O4 C7 1.4317(14)
O12 C10 1.3975(14)
O12 C14 1.4546(13)
O15 C13 1.4201(14)
O15 C18 1.4361(14)
O8 C5 1.4280(14)
O8 C10 1.4323(14)
O16 C13 1.4108(13)
O16 C19 1.4318(14)
C20 C17 1.3942(16)
C20 C22 1.3911(16)
C5 C2 1.5326(16)
C17 C21 1.3933(16)
C17 C14 1.5155(15)
C11 C13 1.5111(15)
C11 C9 1.5420(15)
C11 C14 1.5468(15)
C21 C23 1.3901(17)
C9 C1BA 1.5284(15)
C9 C10 1.5175(15)
C22 C24 1.3889(18)
C1BA C2 1.5124(15)
C24 C23 1.3860(18)
C3 C7 1.5179(19)
C18 C19 1.5179(18)
